data_7245210
loop_
_publ_author_name
'Mehreen, Saba'
'Zia, Mehwash'
'Khan, Ajmal'
'Hussain, Javid'
'Ullah, Saeed'
'Anwar, Muhammad U.'
'Al-Harrasi, Ahmed'
'Naseer, Muhammad Moazzam'

_publ_section_title
;
 Phenoxy pendant isatins as potent \a-glucosidase inhibitors: reciprocal
 carbonyl&#x22EF;carbonyl interactions, antiparallel \p&#x22EF;\p stacking
 driven solid state self-assembly and biological evaluation
;
_journal_issue 32
_journal_name_full 'RSC Advances'
_journal_page_first 20919
_journal_page_last 20928
_journal_paper_doi 10.1039/D2RA03307K
_journal_volume 12
_journal_year 2022
_chemical_formula_moiety 'C16 H13 N O3'
_chemical_formula_sum 'C16 H13 N O3'
_chemical_formula_weight 267.27
_space_group_crystal_system monoclinic
_space_group_IT_number 14
_space_group_name_Hall '-P 2ybc'
_space_group_name_H-M_alt 'P 1 21/c 1'
_atom_sites_solution_hydrogens geom
_audit_creation_method SHELXL-2018/3
_audit_update_record
;
2022-05-26 deposited with the CCDC.	2022-07-04 downloaded from the CCDC.
;
_cell_angle_alpha 90
_cell_angle_beta 96.102(14)
_cell_angle_gamma 90
_cell_formula_units_Z 4
_cell_length_a 8.912(2)
_cell_length_b 6.7346(16)
_cell_length_c 22.581(6)
_cell_measurement_reflns_used 6995
_cell_measurement_temperature 296(2)
_cell_measurement_theta_max 26.10
_cell_measurement_theta_min 3.02
_cell_volume 1347.6(6)
_computing_cell_refinement 'Bruker SAINT'
_computing_data_collection 'Bruker APEX2'
_computing_data_reduction 'Bruker SAINT'
_computing_molecular_graphics 'Bruker SHELXTL'
_computing_publication_material 'Bruker SHELXTL'
_computing_structure_refinement 'SHELXL-2018/3 (Sheldrick, 2018)'
_computing_structure_solution 'SHELXT 2014/5 (Sheldrick, 2014)'
_diffrn_ambient_temperature 296(2)
_diffrn_measured_fraction_theta_full 0.998
_diffrn_measured_fraction_theta_max 0.992
_diffrn_measurement_device_type 'Bruker APEX-II CCD'
_diffrn_measurement_method '\f and \w scans'
_diffrn_radiation_type MoK\a
_diffrn_radiation_wavelength 0.71073
_diffrn_reflns_av_R_equivalents 0.1087
_diffrn_reflns_av_unetI/netI 0.0583
_diffrn_reflns_Laue_measured_fraction_full 0.998
_diffrn_reflns_Laue_measured_fraction_max 0.992
_diffrn_reflns_limit_h_max 11
_diffrn_reflns_limit_h_min -11
_diffrn_reflns_limit_k_max 8
_diffrn_reflns_limit_k_min -8
_diffrn_reflns_limit_l_max 28
_diffrn_reflns_limit_l_min -28
_diffrn_reflns_number 24086
_diffrn_reflns_point_group_measured_fraction_full 0.998
_diffrn_reflns_point_group_measured_fraction_max 0.992
_diffrn_reflns_theta_full 25.242
_diffrn_reflns_theta_max 26.566
_diffrn_reflns_theta_min 3.076
_exptl_absorpt_coefficient_mu 0.092
_exptl_absorpt_correction_T_max 0.7454
_exptl_absorpt_correction_T_min 0.5381
_exptl_absorpt_correction_type multi-scan
_exptl_absorpt_process_details SADABS
_exptl_crystal_colour red
_exptl_crystal_density_diffrn 1.317
_exptl_crystal_description plate
_exptl_crystal_F_000 560
_exptl_crystal_size_max 0.8
_exptl_crystal_size_mid 0.7
_exptl_crystal_size_min 0.07
_refine_diff_density_max 0.243
_refine_diff_density_min -0.301
_refine_diff_density_rms 0.062
_refine_ls_extinction_method none
_refine_ls_goodness_of_fit_ref 1.117
_refine_ls_hydrogen_treatment constr
_refine_ls_matrix_type full
_refine_ls_number_parameters 181
_refine_ls_number_reflns 2791
_refine_ls_number_restraints 0
_refine_ls_restrained_S_all 1.117
_refine_ls_R_factor_all 0.1189
_refine_ls_R_factor_gt 0.0819
_refine_ls_shift/su_max 0.000
_refine_ls_shift/su_mean 0.000
_refine_ls_structure_factor_coef Fsqd
_refine_ls_weighting_details 'w=1/[\s^2^(Fo^2^)+(0.0605P)^2^+1.8509P] where P=(Fo^2^+2Fc^2^)/3'
_refine_ls_weighting_scheme calc
_refine_ls_wR_factor_gt 0.1912
_refine_ls_wR_factor_ref 0.2120
_reflns_Friedel_coverage 0.000
_reflns_number_gt 1868
_reflns_number_total 2791
_reflns_threshold_expression 'I > 2\s(I)'
_cod_data_source_file d2ra03307k2.cif
_cod_data_source_block SM_1_rpt1_0ma_a
_cod_depositor_comments
;
The following automatic conversions were performed:

data item '_exptl_absorpt_correction_type' value 'Multi-scan' was
changed to 'multi-scan' in accordance with the
/home/data/users/saulius/crontab/automatic-downloads/rss-feeds/RSC/lib/dictionaries/cif_core.dic
dictionary named 'cif_core.dic' version 2.4.2 last updated on
2011-04-26.

Automatic conversion script
Id: cif_fix_values 7556 2019-12-06 15:28:31Z antanas 
;
_cod_original_sg_symbol_H-M 'P 21/c'
_cod_database_code 7245210
_shelx_shelxl_version_number 2018/3
_shelx_space_group_comment
;
The symmetry employed for this shelxl refinement is uniquely defined
by the following loop, which should always be used as a source of
symmetry information in preference to the above space-group names.
They are only intended as comments.
;

loop_
_space_group_symop_operation_xyz
'x, y, z'
'-x, y+1/2, -z+1/2'
'-x, -y, -z'
'x, -y-1/2, z-1/2'

loop_
_atom_site_label
_atom_site_type_symbol
_atom_site_fract_x
_atom_site_fract_y
_atom_site_fract_z
_atom_site_U_iso_or_equiv
_atom_site_adp_type
_atom_site_occupancy
_atom_site_site_symmetry_order
_atom_site_calc_flag
_atom_site_refinement_flags_posn
_atom_site_refinement_flags_adp
_atom_site_refinement_flags_occupancy
_atom_site_disorder_assembly
_atom_site_disorder_group
O1 O 0.2438(3) 0.4801(4) 0.13897(11) 0.0533(7) Uani 1 1 d . . . . .
O2 O 0.0519(3) 0.2275(4) -0.03545(12) 0.0594(7) Uani 1 1 d . . . . .
O3 O 0.2989(3) 0.2683(4) -0.11159(11) 0.0655(8) Uani 1 1 d . . . . .
N1 N 0.2504(3) 0.2237(4) 0.03862(11) 0.0393(6) Uani 1 1 d . . . . .
C1 C 0.1646(4) 0.1866(5) 0.08888(15) 0.0430(8) Uani 1 1 d . . . . .
H1A H 0.226850 0.111813 0.118889 0.052 Uiso 1 1 calc R U . . .
H1B H 0.077343 0.105899 0.075586 0.052 Uiso 1 1 calc R U . . .
C2 C 0.1125(4) 0.3731(5) 0.11643(15) 0.0463(8) Uani 1 1 d . . . . .
H2A H 0.051888 0.451756 0.086878 0.056 Uiso 1 1 calc R U . . .
H2B H 0.051928 0.341534 0.148392 0.056 Uiso 1 1 calc R U . . .
C3 C 0.2276(4) 0.6497(5) 0.17117(14) 0.0460(8) Uani 1 1 d . . . . .
C4 C 0.3615(5) 0.7399(6) 0.19250(17) 0.0622(10) Uani 1 1 d . . . . .
H4 H 0.453012 0.688406 0.183290 0.075 Uiso 1 1 calc R U . . .
C5 C 0.3584(6) 0.9068(8) 0.2275(2) 0.0815(14) Uani 1 1 d . . . . .
H5 H 0.448495 0.967997 0.241996 0.098 Uiso 1 1 calc R U . . .
C6 C 0.2232(7) 0.9843(7) 0.2415(2) 0.0856(15) Uani 1 1 d . . . . .
H6 H 0.221864 1.093861 0.266460 0.103 Uiso 1 1 calc R U . . .
C7 C 0.0910(6) 0.8978(7) 0.21800(18) 0.0715(13) Uani 1 1 d . . . . .
H7 H -0.000384 0.952819 0.226013 0.086 Uiso 1 1 calc R U . . .
C8 C 0.0909(5) 0.7291(5) 0.18236(15) 0.0531(9) Uani 1 1 d . . . . .
H8 H 0.000722 0.671365 0.166473 0.064 Uiso 1 1 calc R U . . .
C9 C 0.1854(4) 0.2349(5) -0.01854(15) 0.0438(8) Uani 1 1 d . . . . .
C10 C 0.3173(4) 0.2559(5) -0.05798(15) 0.0448(8) Uani 1 1 d . . . . .
C11 C 0.4532(4) 0.2517(4) -0.01632(15) 0.0409(8) Uani 1 1 d . . . . .
C12 C 0.4094(3) 0.2348(4) 0.04077(14) 0.0370(7) Uani 1 1 d . . . . .
C13 C 0.5135(4) 0.2290(5) 0.09019(17) 0.0486(8) Uani 1 1 d . . . . .
H13 H 0.483762 0.218851 0.128323 0.058 Uiso 1 1 calc R U . . .
C14 C 0.6650(4) 0.2389(6) 0.08094(19) 0.0587(10) Uani 1 1 d . . . . .
H14 H 0.737625 0.234914 0.113690 0.070 Uiso 1 1 calc R U . . .
C15 C 0.7112(4) 0.2546(5) 0.0245(2) 0.0581(10) Uani 1 1 d . . . . .
H15 H 0.813475 0.259682 0.019682 0.070 Uiso 1 1 calc R U . . .
C16 C 0.6049(4) 0.2628(5) -0.02470(18) 0.0523(9) Uani 1 1 d . . . . .
H16 H 0.634644 0.275520 -0.062775 0.063 Uiso 1 1 calc R U . . .

loop_
_atom_site_aniso_label
_atom_site_aniso_U_11
_atom_site_aniso_U_22
_atom_site_aniso_U_33
_atom_site_aniso_U_23
_atom_site_aniso_U_13
_atom_site_aniso_U_12
O1 0.0411(13) 0.0513(15) 0.0684(16) -0.0150(12) 0.0105(11) -0.0029(11)
O2 0.0397(15) 0.0696(18) 0.0675(16) 0.0010(14) -0.0007(12) -0.0032(13)
O3 0.0766(19) 0.0737(19) 0.0472(16) 0.0034(13) 0.0111(13) -0.0006(15)
N1 0.0356(14) 0.0376(15) 0.0459(15) -0.0026(11) 0.0095(11) -0.0019(12)
C1 0.0435(19) 0.0383(18) 0.0495(19) 0.0014(14) 0.0156(15) -0.0073(14)
C2 0.0377(18) 0.050(2) 0.054(2) -0.0030(16) 0.0153(15) -0.0030(15)
C3 0.057(2) 0.0438(19) 0.0379(17) 0.0004(14) 0.0073(15) 0.0009(16)
C4 0.065(3) 0.060(2) 0.059(2) -0.0020(19) -0.0062(19) 0.001(2)
C5 0.098(4) 0.075(3) 0.067(3) -0.017(2) -0.014(3) -0.016(3)
C6 0.130(5) 0.069(3) 0.060(3) -0.021(2) 0.020(3) -0.007(3)
C7 0.095(3) 0.061(3) 0.065(3) -0.008(2) 0.038(2) 0.005(2)
C8 0.065(2) 0.049(2) 0.049(2) -0.0005(16) 0.0232(17) -0.0045(18)
C9 0.043(2) 0.0329(17) 0.055(2) -0.0027(14) 0.0054(15) -0.0007(15)
C10 0.052(2) 0.0318(17) 0.051(2) -0.0008(15) 0.0114(16) -0.0048(15)
C11 0.0418(18) 0.0259(15) 0.056(2) -0.0037(14) 0.0116(15) 0.0032(14)
C12 0.0351(17) 0.0238(15) 0.0523(19) -0.0010(13) 0.0052(14) 0.0002(12)
C13 0.045(2) 0.0415(19) 0.060(2) -0.0033(16) 0.0043(16) 0.0007(15)
C14 0.046(2) 0.048(2) 0.079(3) -0.0080(19) -0.0065(19) 0.0004(18)
C15 0.0343(19) 0.046(2) 0.096(3) -0.007(2) 0.015(2) -0.0002(16)
C16 0.052(2) 0.0361(18) 0.072(2) -0.0039(17) 0.0215(19) -0.0027(16)

loop_
_atom_type_symbol
_atom_type_description
_atom_type_scat_dispersion_real
_atom_type_scat_dispersion_imag
_atom_type_scat_source
C C 0.0033 0.0016 'International Tables Vol C Tables 4.2.6.8 and 6.1.1.4'
H H 0.0000 0.0000 'International Tables Vol C Tables 4.2.6.8 and 6.1.1.4'
N N 0.0061 0.0033 'International Tables Vol C Tables 4.2.6.8 and 6.1.1.4'
O O 0.0106 0.0060 'International Tables Vol C Tables 4.2.6.8 and 6.1.1.4'

loop_
_geom_angle_atom_site_label_1
_geom_angle_atom_site_label_2
_geom_angle_atom_site_label_3
_geom_angle
_geom_angle_site_symmetry_1
_geom_angle_site_symmetry_3
_geom_angle_publ_flag
C3 O1 C2 118.9(3) . . ?
C9 N1 C12 110.7(3) . . ?
C9 N1 C1 122.9(3) . . ?
C12 N1 C1 126.1(3) . . ?
N1 C1 C2 113.1(3) . . ?
N1 C1 H1A 109.0 . . ?
C2 C1 H1A 109.0 . . ?
N1 C1 H1B 109.0 . . ?
C2 C1 H1B 109.0 . . ?
H1A C1 H1B 107.8 . . ?
O1 C2 C1 107.1(3) . . ?
O1 C2 H2A 110.3 . . ?
C1 C2 H2A 110.3 . . ?
O1 C2 H2B 110.3 . . ?
C1 C2 H2B 110.3 . . ?
H2A C2 H2B 108.5 . . ?
O1 C3 C8 124.5(3) . . ?
O1 C3 C4 114.6(3) . . ?
C8 C3 C4 120.9(4) . . ?
C5 C4 C3 119.4(4) . . ?
C5 C4 H4 120.3 . . ?
C3 C4 H4 120.3 . . ?
C4 C5 C6 120.7(5) . . ?
C4 C5 H5 119.6 . . ?
C6 C5 H5 119.6 . . ?
C7 C6 C5 119.2(4) . . ?
C7 C6 H6 120.4 . . ?
C5 C6 H6 120.4 . . ?
C6 C7 C8 121.2(4) . . ?
C6 C7 H7 119.4 . . ?
C8 C7 H7 119.4 . . ?
C3 C8 C7 118.5(4) . . ?
C3 C8 H8 120.8 . . ?
C7 C8 H8 120.8 . . ?
O2 C9 N1 127.0(3) . . ?
O2 C9 C10 126.9(3) . . ?
N1 C9 C10 106.1(3) . . ?
O3 C10 C11 131.7(3) . . ?
O3 C10 C9 123.4(3) . . ?
C11 C10 C9 104.9(3) . . ?
C16 C11 C12 120.3(3) . . ?
C16 C11 C10 132.0(3) . . ?
C12 C11 C10 107.7(3) . . ?
C13 C12 C11 121.6(3) . . ?
C13 C12 N1 127.9(3) . . ?
C11 C12 N1 110.6(3) . . ?
C12 C13 C14 117.3(3) . . ?
C12 C13 H13 121.3 . . ?
C14 C13 H13 121.3 . . ?
C15 C14 C13 122.1(4) . . ?
C15 C14 H14 119.0 . . ?
C13 C14 H14 119.0 . . ?
C16 C15 C14 119.8(3) . . ?
C16 C15 H15 120.1 . . ?
C14 C15 H15 120.1 . . ?
C15 C16 C11 118.9(4) . . ?
C15 C16 H16 120.6 . . ?
C11 C16 H16 120.6 . . ?

loop_
_geom_bond_atom_site_label_1
_geom_bond_atom_site_label_2
_geom_bond_distance
_geom_bond_site_symmetry_2
_geom_bond_publ_flag
O1 C3 1.370(4) . ?
O1 C2 1.421(4) . ?
O2 C9 1.212(4) . ?
O3 C10 1.207(4) . ?
N1 C9 1.359(4) . ?
N1 C12 1.415(4) . ?
N1 C1 1.456(4) . ?
C1 C2 1.497(5) . ?
C1 H1A 0.9700 . ?
C1 H1B 0.9700 . ?
C2 H2A 0.9700 . ?
C2 H2B 0.9700 . ?
C3 C8 1.378(5) . ?
C3 C4 1.380(5) . ?
C4 C5 1.377(6) . ?
C4 H4 0.9300 . ?
C5 C6 1.380(7) . ?
C5 H5 0.9300 . ?
C6 C7 1.369(7) . ?
C6 H6 0.9300 . ?
C7 C8 1.392(5) . ?
C7 H7 0.9300 . ?
C8 H8 0.9300 . ?
C9 C10 1.554(5) . ?
C10 C11 1.453(5) . ?
C11 C16 1.387(5) . ?
C11 C12 1.391(5) . ?
C12 C13 1.374(5) . ?
C13 C14 1.389(5) . ?
C13 H13 0.9300 . ?
C14 C15 1.385(6) . ?
C14 H14 0.9300 . ?
C15 C16 1.382(5) . ?
C15 H15 0.9300 . ?
C16 H16 0.9300 . ?

loop_
_geom_torsion_atom_site_label_1
_geom_torsion_atom_site_label_2
_geom_torsion_atom_site_label_3
_geom_torsion_atom_site_label_4
_geom_torsion
_geom_torsion_site_symmetry_1
_geom_torsion_site_symmetry_2
_geom_torsion_site_symmetry_3
_geom_torsion_site_symmetry_4
_geom_torsion_publ_flag
C9 N1 C1 C2 -91.2(4) . . . . ?
C12 N1 C1 C2 94.9(4) . . . . ?
C3 O1 C2 C1 -174.4(3) . . . . ?
N1 C1 C2 O1 -62.7(4) . . . . ?
C2 O1 C3 C8 -1.8(5) . . . . ?
C2 O1 C3 C4 178.3(3) . . . . ?
O1 C3 C4 C5 -177.3(4) . . . . ?
C8 C3 C4 C5 2.8(6) . . . . ?
C3 C4 C5 C6 0.0(7) . . . . ?
C4 C5 C6 C7 -2.6(8) . . . . ?
C5 C6 C7 C8 2.5(7) . . . . ?
O1 C3 C8 C7 177.2(3) . . . . ?
C4 C3 C8 C7 -2.9(5) . . . . ?
C6 C7 C8 C3 0.2(6) . . . . ?
C12 N1 C9 O2 179.1(3) . . . . ?
C1 N1 C9 O2 4.4(5) . . . . ?
C12 N1 C9 C10 -0.1(3) . . . . ?
C1 N1 C9 C10 -174.8(3) . . . . ?
O2 C9 C10 O3 0.3(5) . . . . ?
N1 C9 C10 O3 179.5(3) . . . . ?
O2 C9 C10 C11 -178.4(3) . . . . ?
N1 C9 C10 C11 0.8(3) . . . . ?
O3 C10 C11 C16 0.9(6) . . . . ?
C9 C10 C11 C16 179.5(3) . . . . ?
O3 C10 C11 C12 -179.7(4) . . . . ?
C9 C10 C11 C12 -1.2(3) . . . . ?
C16 C11 C12 C13 0.1(5) . . . . ?
C10 C11 C12 C13 -179.4(3) . . . . ?
C16 C11 C12 N1 -179.4(3) . . . . ?
C10 C11 C12 N1 1.2(3) . . . . ?
C9 N1 C12 C13 179.9(3) . . . . ?
C1 N1 C12 C13 -5.6(5) . . . . ?
C9 N1 C12 C11 -0.7(3) . . . . ?
C1 N1 C12 C11 173.8(3) . . . . ?
C11 C12 C13 C14 -0.5(5) . . . . ?
N1 C12 C13 C14 178.8(3) . . . . ?
C12 C13 C14 C15 0.2(5) . . . . ?
C13 C14 C15 C16 0.6(6) . . . . ?
C14 C15 C16 C11 -1.1(5) . . . . ?
C12 C11 C16 C15 0.7(5) . . . . ?
C10 C11 C16 C15 -180.0(3) . . . . ?
